data_7204028
loop_
_publ_author_name
'Scott, Janet L.'
'Raston, Colin L.'

_publ_section_title
;
 Solvent-free synthesis of 3-carboxycoumarins
;
_journal_issue 5
_journal_name_full 'Green Chemistry'
_journal_page_first 245
_journal_paper_doi 10.1039/b006704k
_journal_volume 2
_journal_year 2000
_chemical_formula_moiety 'C14 H14 O6'
_chemical_formula_sum 'C14 H14 O6'
_chemical_formula_weight 278.25
_chemical_name_systematic ?
_space_group_IT_number 2
_symmetry_cell_setting triclinic
_symmetry_space_group_name_Hall '-P 1'
_symmetry_space_group_name_H-M 'P -1'
_atom_sites_solution_hydrogens geom
_atom_sites_solution_primary direct
_atom_sites_solution_secondary difmap
_audit_creation_method SHELXL-97
_cell_angle_alpha 99.666(3)
_cell_angle_beta 96.329(3)
_cell_angle_gamma 95.837(3)
_cell_formula_units_Z 2
_cell_length_a 5.9637(2)
_cell_length_b 9.1230(6)
_cell_length_c 12.0646(7)
_cell_measurement_temperature 123(2)
_cell_volume 638.28(6)
_computing_molecular_graphics 'ORTEP-3 for Windows v 1.05'
_computing_structure_refinement 'SHELXL-97 (Sheldrick, 1997)'
_computing_structure_solution 'SHELXS-97 (Sheldrick, 1990)'
_diffrn_ambient_temperature 123(2)
_diffrn_measured_fraction_theta_full 0.950
_diffrn_measured_fraction_theta_max 0.950
_diffrn_measurement_device_type 'Enraf Nonius Kappa CCD'
_diffrn_measurement_method '1 degree, phi and omega scans'
_diffrn_radiation_monochromator graphite
_diffrn_radiation_source 'fine-focus sealed tube'
_diffrn_radiation_type MoK\a
_diffrn_radiation_wavelength 0.71073
_diffrn_reflns_av_R_equivalents 0.0000
_diffrn_reflns_av_sigmaI/netI 0.0539
_diffrn_reflns_limit_h_max 7
_diffrn_reflns_limit_h_min 0
_diffrn_reflns_limit_k_max 12
_diffrn_reflns_limit_k_min -12
_diffrn_reflns_limit_l_max 15
_diffrn_reflns_limit_l_min -16
_diffrn_reflns_number 2985
_diffrn_reflns_theta_full 28.24
_diffrn_reflns_theta_max 28.24
_diffrn_reflns_theta_min 3.46
_exptl_absorpt_coefficient_mu 0.114
_exptl_absorpt_correction_T_max 0.9831
_exptl_absorpt_correction_T_min 0.9557
_exptl_crystal_colour 'bright yellow'
_exptl_crystal_density_diffrn 1.448
_exptl_crystal_density_method 'not measured'
_exptl_crystal_description needles
_exptl_crystal_F_000 292
_exptl_crystal_size_max 0.40
_exptl_crystal_size_mid 0.40
_exptl_crystal_size_min 0.15
_refine_diff_density_max 0.219
_refine_diff_density_min -0.294
_refine_diff_density_rms 0.054
_refine_ls_extinction_method none
_refine_ls_goodness_of_fit_ref 1.037
_refine_ls_hydrogen_treatment mixed
_refine_ls_matrix_type full
_refine_ls_number_parameters 188
_refine_ls_number_reflns 2985
_refine_ls_number_restraints 1
_refine_ls_restrained_S_all 1.038
_refine_ls_R_factor_all 0.0673
_refine_ls_R_factor_gt 0.0437
_refine_ls_shift/su_max 0.000
_refine_ls_shift/su_mean 0.000
_refine_ls_structure_factor_coef Fsqd
_refine_ls_weighting_details 'calc w=1/[\s^2^(Fo^2^)+(0.0396P)^2^+0.2134P] where P=(Fo^2^+2Fc^2^)/3'
_refine_ls_weighting_scheme calc
_refine_ls_wR_factor_gt 0.0947
_refine_ls_wR_factor_ref 0.1038
_reflns_number_gt 2221
_reflns_number_total 2985
_reflns_threshold_expression >2sigma(I)
_cod_data_source_file b006704k.txt
_cod_data_source_block compound3a
_cod_original_sg_symbol_H-M P1(bar)
_cod_database_code 7204028

loop_
_symmetry_equiv_pos_as_xyz
'x, y, z'
'-x, -y, -z'

loop_
_atom_site_label
_atom_site_type_symbol
_atom_site_fract_x
_atom_site_fract_y
_atom_site_fract_z
_atom_site_U_iso_or_equiv
_atom_site_adp_type
_atom_site_occupancy
_atom_site_symmetry_multiplicity
_atom_site_calc_flag
_atom_site_refinement_flags
_atom_site_disorder_assembly
_atom_site_disorder_group
O3 O 0.05678(17) 0.27752(12) 0.24409(9) 0.0213(3) Uani 1 1 d . . .
O1 O -0.20734(17) -0.15471(12) -0.04524(9) 0.0203(3) Uani 1 1 d D . .
O2 O -0.50505(18) -0.38230(12) -0.15704(9) 0.0227(3) Uani 1 1 d . . .
O6 O -0.29233(18) -0.13961(12) 0.35860(9) 0.0222(3) Uani 1 1 d . . .
O4 O -0.07286(17) 0.29472(12) 0.40866(8) 0.0186(2) Uani 1 1 d . . .
O5 O -0.24906(17) 0.08355(12) 0.46788(8) 0.0184(2) Uani 1 1 d . . .
C2 C -0.3954(2) -0.19420(16) 0.00128(12) 0.0150(3) Uani 1 1 d . . .
C1 C -0.4262(2) -0.11456(16) 0.10688(12) 0.0156(3) Uani 1 1 d . . .
C3 C -0.5575(2) -0.31477(16) -0.05466(12) 0.0166(3) Uani 1 1 d . . .
C4 C -0.7497(3) -0.35206(18) -0.00656(13) 0.0210(3) Uani 1 1 d . . .
H4 H -0.8581 -0.4339 -0.0438 0.025 Uiso 1 1 calc R . .
C10 C -0.0643(2) 0.21957(17) 0.30289(12) 0.0160(3) Uani 1 1 d . . .
C7 C -0.2596(2) 0.01339(17) 0.15931(12) 0.0160(3) Uani 1 1 d . . .
H7 H -0.1802 0.0618 0.1087 0.019 Uiso 1 1 calc R . .
C14 C -0.2588(2) -0.00590(17) 0.36520(12) 0.0168(3) Uani 1 1 d . . .
C6 C -0.6261(2) -0.15277(18) 0.15312(13) 0.0190(3) Uani 1 1 d . . .
H6 H -0.6517 -0.0976 0.2237 0.023 Uiso 1 1 calc R . .
C9 C -0.2038(2) 0.07175(16) 0.27066(12) 0.0157(3) Uani 1 1 d . . .
C11 C -0.2490(2) 0.24259(17) 0.47160(12) 0.0171(3) Uani 1 1 d . . .
C5 C -0.7847(3) -0.26902(18) 0.09714(13) 0.0214(3) Uani 1 1 d . . .
H5 H -0.9193 -0.2931 0.1292 0.026 Uiso 1 1 calc R . .
C8 C -0.6446(3) -0.51737(18) -0.21197(13) 0.0227(3) Uani 1 1 d . . .
H8A H -0.6419 -0.5912 -0.1617 0.034 Uiso 1 1 calc R . .
H8B H -0.5865 -0.5574 -0.2823 0.034 Uiso 1 1 calc R . .
H8C H -0.8011 -0.4961 -0.2296 0.034 Uiso 1 1 calc R . .
C12 C -0.1775(3) 0.31593(19) 0.59315(13) 0.0222(3) Uani 1 1 d . . .
H12A H -0.2914 0.2839 0.6397 0.033 Uiso 1 1 calc R . .
H12B H -0.1644 0.4250 0.5993 0.033 Uiso 1 1 calc R . .
H12C H -0.0302 0.2867 0.6197 0.033 Uiso 1 1 calc R . .
C13 C -0.4789(3) 0.27633(19) 0.42318(13) 0.0221(3) Uani 1 1 d . . .
H13A H -0.5122 0.2282 0.3432 0.033 Uiso 1 1 calc R . .
H13B H -0.4776 0.3849 0.4294 0.033 Uiso 1 1 calc R . .
H13C H -0.5958 0.2378 0.4655 0.033 Uiso 1 1 calc R . .
H1 H -0.201(4) -0.215(2) -0.1172(15) 0.053(6) Uiso 1 1 d D . .

loop_
_atom_site_aniso_label
_atom_site_aniso_U_11
_atom_site_aniso_U_22
_atom_site_aniso_U_33
_atom_site_aniso_U_23
_atom_site_aniso_U_13
_atom_site_aniso_U_12
O3 0.0228(6) 0.0211(6) 0.0194(6) 0.0016(5) 0.0078(4) -0.0025(4)
O1 0.0199(5) 0.0216(6) 0.0177(6) 0.0000(5) 0.0061(4) -0.0027(4)
O2 0.0281(6) 0.0203(6) 0.0163(6) -0.0021(4) 0.0049(4) -0.0061(5)
O6 0.0290(6) 0.0152(6) 0.0215(6) 0.0038(5) 0.0006(4) 0.0002(5)
O4 0.0212(5) 0.0172(6) 0.0158(5) -0.0014(4) 0.0063(4) -0.0023(4)
O5 0.0243(6) 0.0155(6) 0.0151(5) 0.0025(4) 0.0024(4) 0.0018(4)
C2 0.0158(7) 0.0151(7) 0.0152(7) 0.0063(6) 0.0024(5) 0.0018(6)
C1 0.0170(7) 0.0144(7) 0.0154(7) 0.0040(6) 0.0009(5) 0.0012(6)
C3 0.0216(8) 0.0144(8) 0.0130(7) 0.0025(6) 0.0005(5) 0.0011(6)
C4 0.0205(8) 0.0216(8) 0.0187(8) 0.0035(6) -0.0003(6) -0.0050(6)
C10 0.0168(7) 0.0158(8) 0.0144(7) 0.0000(6) 0.0011(5) 0.0021(6)
C7 0.0161(7) 0.0149(8) 0.0170(7) 0.0019(6) 0.0029(5) 0.0032(6)
C14 0.0150(7) 0.0177(8) 0.0165(7) 0.0013(6) -0.0002(5) 0.0016(6)
C6 0.0206(8) 0.0217(8) 0.0145(7) 0.0034(6) 0.0030(6) 0.0019(6)
C9 0.0154(7) 0.0145(8) 0.0169(7) 0.0012(6) 0.0029(5) 0.0020(6)
C11 0.0204(8) 0.0163(8) 0.0153(7) 0.0033(6) 0.0057(6) 0.0010(6)
C5 0.0184(8) 0.0265(9) 0.0202(8) 0.0071(7) 0.0047(6) -0.0011(6)
C8 0.0297(9) 0.0160(8) 0.0190(8) -0.0004(6) -0.0003(6) -0.0027(6)
C12 0.0270(8) 0.0215(9) 0.0165(8) -0.0007(6) 0.0041(6) 0.0013(6)
C13 0.0240(8) 0.0251(9) 0.0192(8) 0.0051(7) 0.0064(6) 0.0066(7)

loop_
_atom_type_symbol
_atom_type_description
_atom_type_scat_dispersion_real
_atom_type_scat_dispersion_imag
_atom_type_scat_source
C C 0.0033 0.0016 'International Tables Vol C Tables 4.2.6.8 and 6.1.1.4'
H H 0.0000 0.0000 'International Tables Vol C Tables 4.2.6.8 and 6.1.1.4'
O O 0.0106 0.0060 'International Tables Vol C Tables 4.2.6.8 and 6.1.1.4'

loop_
_geom_angle_atom_site_label_1
_geom_angle_atom_site_label_2
_geom_angle_atom_site_label_3
_geom_angle
_geom_angle_site_symmetry_1
_geom_angle_site_symmetry_3
_geom_angle_publ_flag
C3 O2 C8 117.05(12) . . ?
C10 O4 C11 118.45(11) . . ?
C14 O5 C11 118.12(11) . . ?
O1 C2 C1 118.90(13) . . ?
O1 C2 C3 120.91(13) . . ?
C1 C2 C3 120.19(13) . . ?
C2 C1 C6 118.65(13) . . ?
C2 C1 C7 118.30(13) . . ?
C6 C1 C7 122.80(13) . . ?
O2 C3 C4 126.17(13) . . ?
O2 C3 C2 113.75(13) . . ?
C4 C3 C2 120.05(14) . . ?
C3 C4 C5 119.80(14) . . ?
O3 C10 O4 117.83(13) . . ?
O3 C10 C9 126.09(13) . . ?
O4 C10 C9 116.07(12) . . ?
C9 C7 C1 128.19(14) . . ?
O6 C14 O5 118.93(13) . . ?
O6 C14 C9 125.09(14) . . ?
O5 C14 C9 115.70(13) . . ?
C5 C6 C1 120.69(14) . . ?
C7 C9 C10 118.40(13) . . ?
C7 C9 C14 124.96(14) . . ?
C10 C9 C14 116.50(12) . . ?
O5 C11 O4 108.89(11) . . ?
O5 C11 C12 106.33(12) . . ?
O4 C11 C12 106.17(12) . . ?
O5 C11 C13 110.61(12) . . ?
O4 C11 C13 110.79(12) . . ?
C12 C11 C13 113.80(13) . . ?
C6 C5 C4 120.55(14) . . ?

loop_
_geom_bond_atom_site_label_1
_geom_bond_atom_site_label_2
_geom_bond_distance
_geom_bond_site_symmetry_2
_geom_bond_publ_flag
O3 C10 1.2105(17) . ?
O1 C2 1.3519(17) . ?
O2 C3 1.3681(18) . ?
O2 C8 1.4304(18) . ?
O6 C14 1.2035(18) . ?
O4 C10 1.3522(17) . ?
O4 C11 1.4496(17) . ?
O5 C14 1.3561(18) . ?
O5 C11 1.4440(18) . ?
C2 C1 1.397(2) . ?
C2 C3 1.411(2) . ?
C1 C6 1.408(2) . ?
C1 C7 1.459(2) . ?
C3 C4 1.379(2) . ?
C4 C5 1.398(2) . ?
C10 C9 1.479(2) . ?
C7 C9 1.351(2) . ?
C14 C9 1.489(2) . ?
C6 C5 1.375(2) . ?
C11 C12 1.501(2) . ?
C11 C13 1.512(2) . ?

loop_
_cod_related_entry_id
_cod_related_entry_database
_cod_related_entry_code
1 ChemSpider 30653697
